data_1564574
loop_
_publ_author_name
'Lan, Hai-Ming'
'Yang, Ru-Xia'
'Yang, Li-Zhen'
'Zhu, Peng-Yin'
'Wang, Lu-Lu'
'Yu, Yu-Ming'
'Wang, Duo-Zhi'

_publ_section_title
;
 Lanthanide complexes based on the linear bifunctional ligand: Synthesis,
 structure regulation and magnetic properties
;
_journal_name_full 'Inorganica Chimica Acta'
_journal_page_first 119593
_journal_paper_doi 10.1016/j.ica.2020.119593
_journal_volume 508
_journal_year 2020
_chemical_formula_moiety '1(C153 H105 Gd7 N36 O32), 6(H2 O), 2(Cl)'
_chemical_formula_sum 'C153 H117 Cl2 Gd7 N36 O38'
_chemical_formula_weight 4239.38
_space_group_crystal_system hexagonal
_space_group_IT_number 176
_space_group_name_Hall '-P 6c'
_space_group_name_H-M_alt 'P 63/m'
_atom_sites_solution_hydrogens mixed
_cell_angle_alpha 90
_cell_angle_beta 90
_cell_angle_gamma 120
_cell_formula_units_Z 2
_cell_length_a 21.9624(4)
_cell_length_b 21.9624(4)
_cell_length_c 20.8625(11)
_cell_measurement_reflns_used 9362
_cell_measurement_temperature 150(2)
_cell_measurement_theta_max 26.348
_cell_measurement_theta_min 2.353
_cell_volume 8714.8(5)
_computing_cell_refinement 'SAINT v8.37A (Bruker, 2015)'
_computing_data_reduction 'SAINT v8.37A (Bruker, 2015)'
_computing_molecular_graphics 'Olex2 (Dolomanov et al., 2009)'
_computing_publication_material 'Olex2 (Dolomanov et al., 2009)'
_computing_structure_refinement 'XL (Sheldrick, 2008)'
_diffrn_ambient_temperature 150.05
_diffrn_measured_fraction_theta_full 0.999
_diffrn_measured_fraction_theta_max 0.999
_diffrn_measurement_device_type 'CCD area detector'
_diffrn_measurement_method 'phi and omega scans'
_diffrn_radiation_monochromator graphite
_diffrn_radiation_type MoK\a
_diffrn_radiation_wavelength 0.71073
_diffrn_reflns_av_R_equivalents 0.0712
_diffrn_reflns_av_unetI/netI 0.0216
_diffrn_reflns_Laue_measured_fraction_full 0.999
_diffrn_reflns_Laue_measured_fraction_max 0.999
_diffrn_reflns_limit_h_max 20
_diffrn_reflns_limit_h_min -27
_diffrn_reflns_limit_k_max 27
_diffrn_reflns_limit_k_min -27
_diffrn_reflns_limit_l_max 26
_diffrn_reflns_limit_l_min -26
_diffrn_reflns_number 110964
_diffrn_reflns_point_group_measured_fraction_full 0.999
_diffrn_reflns_point_group_measured_fraction_max 0.999
_diffrn_reflns_theta_full 25.242
_diffrn_reflns_theta_max 26.388
_diffrn_reflns_theta_min 2.227
_exptl_absorpt_coefficient_mu 2.736
_exptl_absorpt_correction_T_max 0.0276
_exptl_absorpt_correction_T_min 0.0100
_exptl_absorpt_correction_type multi-scan
_exptl_absorpt_process_details
;
SADABS-2016/2 (Bruker,2016/2) was used for absorption correction.
wR2(int) was 0.0986 before and 0.0645 after correction.
The Ratio of minimum to maximum transmission is 0.3623.
The \l/2 correction factor is Not present.
;
_exptl_crystal_colour colorless
_exptl_crystal_density_diffrn 1.616
_exptl_crystal_description block
_exptl_crystal_F_000 4146
_exptl_crystal_size_max 0.28
_exptl_crystal_size_mid 0.21
_exptl_crystal_size_min 0.11
_refine_diff_density_max 2.071
_refine_diff_density_min -0.793
_refine_diff_density_rms 0.123
_refine_ls_extinction_coef .
_refine_ls_extinction_method none
_refine_ls_goodness_of_fit_ref 1.032
_refine_ls_hydrogen_treatment constr
_refine_ls_matrix_type full
_refine_ls_number_parameters 398
_refine_ls_number_reflns 6117
_refine_ls_number_restraints 51
_refine_ls_restrained_S_all 1.062
_refine_ls_R_factor_all 0.0566
_refine_ls_R_factor_gt 0.0393
_refine_ls_shift/su_max 0.002
_refine_ls_shift/su_mean 0.000
_refine_ls_structure_factor_coef Fsqd
_refine_ls_weighting_details 'w=1/[\s^2^(Fo^2^)+(0.0425P)^2^+44.7831P] where P=(Fo^2^+2Fc^2^)/3'
_refine_ls_weighting_scheme calc
_refine_ls_wR_factor_gt 0.0929
_refine_ls_wR_factor_ref 0.1049
_reflns_Friedel_coverage 0.000
_reflns_Friedel_fraction_full .
_reflns_Friedel_fraction_max .
_reflns_number_gt 4793
_reflns_number_total 6117
_reflns_threshold_expression 'I > 2\s(I)'
_cod_data_source_file 6.cif
_cod_data_source_block 222_sq
_cod_original_cell_volume 8714.8(6)
_cod_database_code 1564574
_shelx_space_group_comment
;
The symmetry employed for this shelxl refinement is uniquely defined
by the following loop, which should always be used as a source of
symmetry information in preference to the above space-group names.
They are only intended as comments.
;
_shelx_estimated_absorpt_t_max 0.753
_shelx_estimated_absorpt_t_min 0.515
_olex2_refinement_description
;
1. Fixed Uiso
 At 1.2 times of:
  All C(H) groups, All N(H) groups
 At 1.5 times of:
  All O(H,H) groups
2. Restrained distances
 C16-C17
 2.1 with sigma of 0.02
 C17-C15
 2.1 with sigma of 0.02
 H7B-H6A
 2.2 with sigma of 0.02
3. Uiso/Uaniso restraints and constraints
C6 \\sim C5 \\sim C4: within 2A with sigma of 0.01 and sigma for terminal atoms
of 0.02
N3 \\sim C17 \\sim N4: within 2A with sigma of 0.01 and sigma for terminal
atoms of 0.02
O1 \\sim C1: within 2A with sigma of 0.01 and sigma for terminal atoms of 0.02
Uanis(C5) \\sim Ueq: with sigma of 0.01 and sigma for terminal atoms of 0.02
Uanis(N2) \\sim Ueq, Uanis(O1) \\sim Ueq: with sigma of 0.01 and sigma for
terminal atoms of 0.02
Uanis(C34B) = Uanis(C34A) = Uanis(C33A) = Uanis(C33B)
4. Others
 Sof(C33A)=Sof(H33A)=Sof(C34A)=Sof(H34A)=1-FVAR(1)
 Sof(C33B)=Sof(H33B)=Sof(C34B)=Sof(H34B)=FVAR(1)
 Fixed Sof: C3(0.5) C4(0.5)
5.a Free rotating group:
 O7(H7A,H7B)
5.b Rotating group:
 O6(H6A,H6B)
5.c Aromatic/amide H refined with riding coordinates:
 N6(H6), C28(H28), C21(H21), C27(H27), C15(H15), N1(H1), C20(H20), C24(H24),
 C7(H7), C32(H32), C16(H16), C13(H13), C14(H14), C30(H30), C31(H31), C11(H11),
 C10(H10), C17(H17), C33B(H33B), C34B(H34B), C33A(H33A), C34A(H34A)
;

loop_
_space_group_symop_operation_xyz
'x, y, z'
'x-y, x, z+1/2'
'-y, x-y, z'
'-x, -y, z+1/2'
'-x+y, -x, z'
'y, -x+y, z+1/2'
'-x, -y, -z'
'-x+y, -x, -z-1/2'
'y, -x+y, -z'
'x, y, -z-1/2'
'x-y, x, -z'
'-y, x-y, -z-1/2'

loop_
_atom_site_label
_atom_site_type_symbol
_atom_site_fract_x
_atom_site_fract_y
_atom_site_fract_z
_atom_site_U_iso_or_equiv
_atom_site_adp_type
_atom_site_occupancy
_atom_site_site_symmetry_order
_atom_site_calc_flag
_atom_site_refinement_flags_posn
_atom_site_refinement_flags_adp
_atom_site_refinement_flags_occupancy
_atom_site_disorder_assembly
_atom_site_disorder_group
Gd1 Gd 0.44382(2) 0.75606(2) 0.60217(2) 0.02833(9) Uani 1 1 d . . . . .
Gd2 Gd 0.333333 0.666667 0.750000 0.03188(15) Uani 1 6 d S T P . .
O5 O 0.40058(18) 0.65544(18) 0.66982(18) 0.0334(8) Uani 1 1 d . . . . .
O4 O 0.333333 0.666667 0.5576(3) 0.0272(12) Uani 1 3 d S T P . .
O6 O 0.45681(19) 0.76307(19) 0.4840(2) 0.0392(9) Uani 1 1 d . . . . .
H6A H 0.448228 0.720420 0.465934 0.059 Uiso 1 1 d DGR . . . .
H6B H 0.503274 0.793652 0.471134 0.059 Uiso 1 1 d GR . . . .
O3 O 0.42146(18) 0.84503(18) 0.5707(2) 0.0379(9) Uani 1 1 d . . . . .
O2 O 0.50222(18) 0.69288(18) 0.5744(2) 0.0361(8) Uani 1 1 d . . . . .
N5 N 0.7095(2) 0.5729(3) 0.5785(3) 0.0484(13) Uani 1 1 d . . . . .
N7 N 1.0498(2) 0.7230(3) 0.5854(3) 0.0470(13) Uani 1 1 d . . . . .
N6 N 0.7368(2) 0.6850(3) 0.5811(4) 0.067(2) Uani 1 1 d . . . . .
H6 H 0.762565 0.731147 0.582416 0.080 Uiso 1 1 calc R . . . .
O7 O 0.4279(3) 0.6405(3) 0.4230(3) 0.0640(13) Uani 1 1 d . . . . .
H7A H 0.420375 0.640871 0.382102 0.096 Uiso 1 1 d G . . . .
H7B H 0.466988 0.639499 0.425409 0.096 Uiso 1 1 d DG . . . .
C28 C 0.9272(3) 0.6306(3) 0.5857(3) 0.0435(14) Uani 1 1 d . . . . .
H28 H 0.941086 0.596044 0.588225 0.052 Uiso 1 1 calc R . . . .
C22 C 0.6482(3) 0.5760(3) 0.5781(3) 0.0410(13) Uani 1 1 d . . . . .
N8 N 1.1501(3) 0.7219(3) 0.5855(3) 0.0587(17) Uani 1 1 d . . . . .
C21 C 0.5783(3) 0.5227(3) 0.5757(3) 0.0458(15) Uani 1 1 d . . . . .
H21 H 0.566034 0.474613 0.575341 0.055 Uiso 1 1 calc R . . . .
N3 N 1.0372(4) 1.3617(4) 0.750000 0.057(2) Uani 1 2 d S TU P . .
C25 C 0.7610(3) 0.6391(4) 0.5795(4) 0.061(2) Uani 1 1 d . . . . .
C27 C 0.8560(3) 0.6103(3) 0.5850(4) 0.0516(17) Uani 1 1 d . . . . .
H27 H 0.821301 0.561965 0.588021 0.062 Uiso 1 1 calc R . . . .
C15 C 1.0964(6) 1.3613(5) 0.750000 0.097(5) Uani 1 2 d DS T P . .
H15 H 1.101773 1.320935 0.750000 0.116 Uiso 1 2 calc RS T P . .
C2 C 0.5586(4) 0.9180(4) 0.750000 0.053(2) Uani 1 2 d S T P . .
C8 C 0.7605(5) 1.1259(5) 0.750000 0.057(3) Uani 1 2 d S T P . .
N1 N 0.7451(4) 1.0591(4) 0.750000 0.057(2) Uani 1 2 d S T P . .
H1 H 0.775945 1.044622 0.750000 0.069 Uiso 1 2 calc RS T P . .
C19 C 0.5442(3) 0.6124(3) 0.5745(3) 0.0344(11) Uani 1 1 d . . . . .
O1 O 0.4890(4) 0.8108(3) 0.6998(3) 0.0916(18) Uani 1 1 d . U . . .
C20 C 0.5273(3) 0.5417(3) 0.5738(3) 0.0417(14) Uani 1 1 d . . . . .
H20 H 0.479231 0.505962 0.571851 0.050 Uiso 1 1 calc R . . . .
C12 C 0.9673(5) 1.3026(5) 0.750000 0.056(2) Uani 1 2 d S T P . .
C23 C 0.6645(3) 0.6462(3) 0.5801(3) 0.0471(15) Uani 1 1 d . . . . .
C24 C 0.6130(3) 0.6653(3) 0.5778(4) 0.0476(16) Uani 1 1 d . . . . .
H24 H 0.625008 0.713251 0.578385 0.057 Uiso 1 1 calc R . . . .
C7 C 0.6291(4) 0.9444(5) 0.750000 0.051(2) Uani 1 2 d S T P . .
H7 H 0.647897 0.913708 0.750000 0.061 Uiso 1 2 calc RS T P . .
C26 C 0.8361(3) 0.6609(4) 0.5800(4) 0.063(2) Uani 1 1 d . . . . .
N4 N 1.1256(4) 1.4722(4) 0.750000 0.076(3) Uani 1 2 d S TU P . .
C1 C 0.5084(4) 0.8411(5) 0.750000 0.0424(18) Uani 1 2 d S TU P . .
C18 C 0.4864(3) 0.6295(3) 0.5732(3) 0.0353(12) Uani 1 1 d . . . . .
C6 C 0.6732(4) 1.0163(4) 0.750000 0.047(2) Uani 1 2 d S TU P . .
C32 C 1.0823(3) 0.6850(3) 0.5808(3) 0.0458(15) Uani 1 1 d . . . . .
H32 H 1.057634 0.635454 0.574775 0.055 Uiso 1 1 calc R . . . .
C9 C 0.8327(5) 1.1871(5) 0.750000 0.058(3) Uani 1 2 d S T P . .
C29 C 0.9773(3) 0.7006(3) 0.5827(3) 0.0452(15) Uani 1 1 d . . . . .
C16 C 1.1490(5) 1.4295(5) 0.750000 0.078(4) Uani 1 2 d DS T P . .
H16 H 1.197548 1.443663 0.750000 0.094 Uiso 1 2 calc RS T P . .
C13 C 0.9095(5) 1.3110(5) 0.750000 0.064(3) Uani 1 2 d S T P . .
H13 H 0.915765 1.356994 0.750000 0.077 Uiso 1 2 calc RS T P . .
C14 C 0.8423(5) 1.2535(5) 0.750000 0.065(3) Uani 1 2 d S T P . .
H14 H 0.802800 1.260244 0.750000 0.078 Uiso 1 2 calc RS T P . .
C30 C 0.9575(4) 0.7505(4) 0.5773(6) 0.085(3) Uani 1 1 d . . . . .
H30 H 0.992232 0.798900 0.575374 0.102 Uiso 1 1 calc R . . . .
C5 C 0.6476(5) 1.0626(6) 0.750000 0.074(3) Uani 1 2 d S TU P . .
C31 C 0.8870(4) 0.7303(4) 0.5746(7) 0.111(4) Uani 1 1 d . . . . .
H31 H 0.873684 0.764934 0.568974 0.133 Uiso 1 1 calc R . . . .
C11 C 0.9578(6) 1.2366(6) 0.750000 0.119(7) Uani 1 2 d S T P . .
H11 H 0.997230 1.229827 0.750000 0.143 Uiso 1 2 calc RS T P . .
C10 C 0.8899(6) 1.1788(6) 0.750000 0.108(6) Uani 1 2 d S T P . .
H10 H 0.883618 1.132740 0.750000 0.130 Uiso 1 2 calc RS T P . .
N2 N 0.7033(5) 1.1303(5) 0.750000 0.091(3) Uani 1 2 d S TU P . .
C17 C 1.0555(5) 1.4295(6) 0.750000 0.088(3) Uani 1 2 d DS TU P . .
H17 H 1.022752 1.445707 0.750000 0.106 Uiso 1 2 calc RS T P . .
Cl1 Cl 1.000000 1.000000 0.60841(17) 0.0559(8) Uani 1 3 d S T P . .
C3 C 0.5326(6) 0.9613(6) 0.7210(6) 0.047(3) Uani 0.5 1 d . . . . .
C4 C 0.5756(7) 1.0343(7) 0.7194(8) 0.063(3) Uani 0.5 1 d . U . . .
C33B C 1.1618(5) 0.7860(5) 0.6146(6) 0.0516(18) Uani 0.645(8) 1 d . . . A 1
H33B H 1.204859 0.821136 0.632626 0.062 Uiso 0.645(8) 1 calc R . . A 1
C34B C 1.1019(5) 0.7885(5) 0.6121(6) 0.0516(18) Uani 0.645(8) 1 d . . . A 1
H34B H 1.095417 0.826262 0.625469 0.062 Uiso 0.645(8) 1 calc R . . A 1
C33A C 1.1614(9) 0.7854(9) 0.5603(11) 0.0516(18) Uani 0.355(8) 1 d . . . A 2
H33A H 1.205742 0.822284 0.546165 0.062 Uiso 0.355(8) 1 calc R . . A 2
C34A C 1.0998(9) 0.7880(9) 0.5586(11) 0.0516(18) Uani 0.355(8) 1 d . . . A 2
H34A H 1.092887 0.824740 0.543044 0.062 Uiso 0.355(8) 1 calc R . . A 2

loop_
_atom_site_aniso_label
_atom_site_aniso_U_11
_atom_site_aniso_U_22
_atom_site_aniso_U_33
_atom_site_aniso_U_23
_atom_site_aniso_U_13
_atom_site_aniso_U_12
Gd1 0.02117(13) 0.02099(13) 0.04194(16) -0.00159(10) -0.00062(10) 0.00988(9)
Gd2 0.02895(19) 0.02895(19) 0.0378(4) 0.000 0.000 0.01447(10)
O5 0.0286(17) 0.0316(18) 0.041(2) -0.0042(16) -0.0037(16) 0.0162(15)
O4 0.0220(16) 0.0220(16) 0.038(3) 0.000 0.000 0.0110(8)
O6 0.0321(19) 0.0319(19) 0.050(2) 0.0037(17) 0.0069(17) 0.0131(16)
O3 0.0318(19) 0.0260(17) 0.058(3) 0.0052(17) 0.0065(17) 0.0160(15)
O2 0.0269(17) 0.0298(18) 0.053(2) -0.0005(17) 0.0015(16) 0.0154(15)
N5 0.030(2) 0.044(3) 0.078(4) -0.019(3) -0.009(2) 0.024(2)
N7 0.030(2) 0.035(2) 0.080(4) 0.005(2) 0.006(2) 0.020(2)
N6 0.022(2) 0.040(3) 0.142(6) -0.024(3) -0.008(3) 0.018(2)
O7 0.055(3) 0.050(3) 0.083(4) -0.005(3) 0.010(3) 0.023(2)
C28 0.035(3) 0.039(3) 0.066(4) -0.013(3) -0.005(3) 0.025(3)
C22 0.028(3) 0.036(3) 0.066(4) -0.012(3) -0.007(3) 0.021(2)
N8 0.029(2) 0.032(2) 0.123(5) 0.004(3) 0.005(3) 0.022(2)
C21 0.035(3) 0.032(3) 0.073(4) -0.009(3) -0.009(3) 0.018(2)
N3 0.037(4) 0.036(4) 0.084(6) 0.000 0.000 0.007(3)
C25 0.032(3) 0.047(4) 0.110(6) -0.015(4) -0.007(3) 0.025(3)
C27 0.031(3) 0.040(3) 0.086(5) -0.019(3) -0.012(3) 0.019(3)
C15 0.057(7) 0.039(6) 0.198(17) 0.000 0.000 0.027(5)
C2 0.035(4) 0.033(4) 0.080(7) 0.000 0.000 0.009(4)
C8 0.041(5) 0.034(4) 0.085(8) 0.000 0.000 0.011(4)
N1 0.033(4) 0.035(4) 0.095(7) 0.000 0.000 0.011(3)
C19 0.032(3) 0.035(3) 0.044(3) -0.007(2) -0.002(2) 0.022(2)
O1 0.126(4) 0.074(3) 0.084(4) -0.039(3) -0.050(3) 0.057(3)
C20 0.028(3) 0.029(3) 0.068(4) -0.007(3) -0.003(3) 0.014(2)
C12 0.033(4) 0.039(5) 0.077(7) 0.000 0.000 0.004(4)
C23 0.027(3) 0.039(3) 0.077(5) -0.014(3) -0.006(3) 0.018(2)
C24 0.028(3) 0.031(3) 0.087(5) -0.010(3) 0.002(3) 0.017(2)
C7 0.032(4) 0.041(5) 0.073(7) 0.000 0.000 0.014(4)
C26 0.035(3) 0.051(4) 0.112(6) -0.018(4) -0.007(4) 0.028(3)
N4 0.040(4) 0.041(4) 0.134(8) 0.000 0.000 0.011(3)
C1 0.036(4) 0.045(4) 0.049(5) 0.000 0.000 0.023(3)
C18 0.031(3) 0.034(3) 0.042(3) -0.002(2) 0.007(2) 0.017(2)
C6 0.032(4) 0.035(4) 0.068(5) 0.000 0.000 0.011(3)
C32 0.028(3) 0.034(3) 0.079(5) 0.003(3) 0.003(3) 0.018(2)
C9 0.048(5) 0.033(4) 0.077(7) 0.000 0.000 0.009(4)
C29 0.026(3) 0.047(3) 0.066(4) 0.003(3) 0.000(3) 0.021(3)
C16 0.039(5) 0.043(5) 0.135(12) 0.000 0.000 0.007(4)
C13 0.047(5) 0.028(4) 0.104(9) 0.000 0.000 0.010(4)
C14 0.032(4) 0.035(5) 0.113(9) 0.000 0.000 0.005(4)
C30 0.036(3) 0.043(4) 0.180(10) 0.004(5) 0.002(5) 0.024(3)
C5 0.043(4) 0.052(4) 0.109(6) 0.000 0.000 0.011(4)
C31 0.039(4) 0.056(5) 0.247(14) 0.008(7) -0.002(6) 0.031(4)
C11 0.043(6) 0.041(6) 0.26(2) 0.000 0.000 0.010(5)
C10 0.040(6) 0.043(6) 0.23(2) 0.000 0.000 0.010(5)
N2 0.054(5) 0.052(5) 0.164(8) 0.000 0.000 0.024(4)
C17 0.046(5) 0.051(5) 0.150(7) 0.000 0.000 0.012(4)
Cl1 0.0246(6) 0.0246(6) 0.119(3) 0.000 0.000 0.0123(3)
C3 0.033(6) 0.041(6) 0.062(8) 0.010(5) -0.001(5) 0.016(5)
C4 0.039(6) 0.045(6) 0.094(8) 0.010(6) -0.002(5) 0.012(5)
C33B 0.033(3) 0.037(3) 0.090(5) -0.008(4) 0.004(4) 0.021(2)
C34B 0.033(3) 0.037(3) 0.090(5) -0.008(4) 0.004(4) 0.021(2)
C33A 0.033(3) 0.037(3) 0.090(5) -0.008(4) 0.004(4) 0.021(2)
C34A 0.033(3) 0.037(3) 0.090(5) -0.008(4) 0.004(4) 0.021(2)

loop_
_atom_type_symbol
_atom_type_description
_atom_type_scat_dispersion_real
_atom_type_scat_dispersion_imag
_atom_type_scat_source
C C 0.0033 0.0016 'International Tables Vol C Tables 4.2.6.8 and 6.1.1.4'
H H 0.0000 0.0000 'International Tables Vol C Tables 4.2.6.8 and 6.1.1.4'
Cl Cl 0.1484 0.1585 'International Tables Vol C Tables 4.2.6.8 and 6.1.1.4'
Gd Gd -0.1653 3.9035 'International Tables Vol C Tables 4.2.6.8 and 6.1.1.4'
N N 0.0061 0.0033 'International Tables Vol C Tables 4.2.6.8 and 6.1.1.4'
O O 0.0106 0.0060 'International Tables Vol C Tables 4.2.6.8 and 6.1.1.4'

loop_
_geom_angle_atom_site_label_1
_geom_angle_atom_site_label_2
_geom_angle_atom_site_label_3
_geom_angle
_geom_angle_site_symmetry_1
_geom_angle_site_symmetry_3
Gd1 Gd1 Gd1 59.999(1) 3_665 5_565
Gd2 Gd1 Gd1 59.493(3) . 5_565
Gd2 Gd1 Gd1 59.493(3) . 3_665
O5 Gd1 Gd1 38.90(8) . 5_565
O5 Gd1 Gd1 77.96(8) . 3_665
O5 Gd1 Gd1 36.66(8) 3_665 3_665
O5 Gd1 Gd1 76.74(8) 3_665 5_565
O5 Gd1 Gd2 36.35(8) 3_665 .
O5 Gd1 Gd2 35.53(8) . .
O5 Gd1 O5 69.72(16) . 3_665
O5 Gd1 O4 72.65(14) . .
O5 Gd1 O6 128.83(12) . .
O5 Gd1 O2 71.66(12) . .
O5 Gd1 N8 126.78(16) . 5_675
O5 Gd1 N8 135.25(16) 3_665 5_675
O4 Gd1 Gd1 36.92(7) . 5_565
O4 Gd1 Gd1 36.92(7) . 3_665
O4 Gd1 Gd2 76.73(13) . .
O4 Gd1 O5 70.54(14) . 3_665
O4 Gd1 O6 72.87(16) . .
O4 Gd1 N8 149.2(2) . 5_675
O6 Gd1 Gd1 93.90(9) . 5_565
O6 Gd1 Gd1 95.59(9) . 3_665
O6 Gd1 Gd2 149.56(9) . .
O6 Gd1 O5 129.35(12) . 3_665
O6 Gd1 N8 76.55(18) . 5_675
O3 Gd1 Gd1 126.87(9) . 5_565
O3 Gd1 Gd1 69.60(9) . 3_665
O3 Gd1 Gd2 108.22(9) . .
O3 Gd1 O5 142.14(12) . .
O3 Gd1 O5 72.62(12) . 3_665
O3 Gd1 O4 91.49(10) . .
O3 Gd1 O6 74.60(13) . .
O3 Gd1 O2 144.91(14) . .
O3 Gd1 N8 83.86(15) . 5_675
O2 Gd1 Gd1 127.68(8) . 3_665
O2 Gd1 Gd1 69.72(8) . 5_565
O2 Gd1 Gd2 106.65(9) . .
O2 Gd1 O5 140.95(12) . 3_665
O2 Gd1 O4 92.72(10) . .
O2 Gd1 O6 73.47(13) . .
O2 Gd1 N8 74.96(14) . 5_675
N8 Gd1 Gd1 144.66(11) 5_675 5_565
N8 Gd1 Gd1 153.45(12) 5_675 3_665
N8 Gd1 Gd2 133.60(16) 5_675 .
O1 Gd1 Gd1 118.12(17) . 5_565
O1 Gd1 Gd1 108.04(18) . 3_665
O1 Gd1 Gd2 63.45(19) . .
O1 Gd1 O5 71.4(2) . 3_665
O1 Gd1 O5 80.16(18) . .
O1 Gd1 O4 138.9(2) . .
O1 Gd1 O6 146.6(2) . .
O1 Gd1 O3 91.59(18) . .
O1 Gd1 O2 107.42(18) . .
O1 Gd1 N8 71.8(2) . 5_675
Gd1 Gd2 Gd1 61.011(6) 12_667 10_557
Gd1 Gd2 Gd1 108.231(8) 5_565 8_567
Gd1 Gd2 Gd1 145.916(3) 3_665 8_567
Gd1 Gd2 Gd1 61.011(7) 3_665 5_565
Gd1 Gd2 Gd1 108.231(8) 10_557 .
Gd1 Gd2 Gd1 145.916(3) 10_557 5_565
Gd1 Gd2 Gd1 145.916(3) 12_667 5_565
Gd1 Gd2 Gd1 61.011(7) 5_565 .
Gd1 Gd2 Gd1 145.916(3) 12_667 .
Gd1 Gd2 Gd1 61.011(6) 3_665 .
Gd1 Gd2 Gd1 61.011(6) 12_667 8_567
Gd1 Gd2 Gd1 61.011(6) 10_557 8_567
Gd1 Gd2 Gd1 145.916(4) 3_665 10_557
Gd1 Gd2 Gd1 145.916(3) 8_567 .
Gd1 Gd2 Gd1 108.231(8) 3_665 12_667
O5 Gd2 Gd1 171.71(9) 5_565 10_557
O5 Gd2 Gd1 171.71(9) 3_665 8_567
O5 Gd2 Gd1 113.37(9) 8_567 3_665
O5 Gd2 Gd1 79.84(9) 8_567 10_557
O5 Gd2 Gd1 113.37(9) . 8_567
O5 Gd2 Gd1 36.56(9) 10_557 10_557
O5 Gd2 Gd1 171.71(9) 8_567 .
O5 Gd2 Gd1 111.27(9) . 10_557
O5 Gd2 Gd1 36.56(9) 8_567 8_567
O5 Gd2 Gd1 111.27(8) 12_667 3_665
O5 Gd2 Gd1 36.56(9) 3_665 3_665
O5 Gd2 Gd1 79.84(9) . 3_665
O5 Gd2 Gd1 39.71(8) 3_665 .
O5 Gd2 Gd1 171.71(9) 12_667 5_565
O5 Gd2 Gd1 36.56(9) . .
O5 Gd2 Gd1 79.84(9) 3_665 5_565
O5 Gd2 Gd1 111.27(8) 5_565 8_567
O5 Gd2 Gd1 36.56(9) 5_565 5_565
O5 Gd2 Gd1 39.71(8) 10_557 8_567
O5 Gd2 Gd1 111.27(8) 8_567 5_565
O5 Gd2 Gd1 79.84(9) 10_557 12_667
O5 Gd2 Gd1 113.37(9) 10_557 5_565
O5 Gd2 Gd1 39.71(8) 5_565 3_665
O5 Gd2 Gd1 39.71(8) . 5_565
O5 Gd2 Gd1 113.37(9) 12_667 .
O5 Gd2 Gd1 36.56(9) 12_667 12_667
O5 Gd2 Gd1 79.84(9) 5_565 .
O5 Gd2 Gd1 111.27(8) 3_665 12_667
O5 Gd2 Gd1 111.27(9) 10_557 .
O5 Gd2 Gd1 113.37(9) 5_565 12_667
O5 Gd2 Gd1 113.37(9) 3_665 10_557
O5 Gd2 Gd1 39.71(8) 8_567 12_667
O5 Gd2 Gd1 79.84(9) 12_667 8_567
O5 Gd2 Gd1 39.71(8) 12_667 10_557
O5 Gd2 Gd1 171.71(9) . 12_667
O5 Gd2 Gd1 171.71(9) 10_557 3_665
O5 Gd2 O5 73.94(14) 8_567 10_557
O5 Gd2 O5 73.94(14) 12_667 8_567
O5 Gd2 O5 139.36(7) 3_665 10_557
O5 Gd2 O5 139.37(7) 12_667 .
O5 Gd2 O5 92.03(18) 5_565 8_567
O5 Gd2 O5 73.94(14) 3_665 .
O5 Gd2 O5 73.94(14) 3_665 5_565
O5 Gd2 O5 139.36(7) 8_567 .
O5 Gd2 O5 139.36(7) 3_665 8_567
O5 Gd2 O5 92.03(17) 10_557 .
O5 Gd2 O5 73.94(14) 12_667 10_557
O5 Gd2 O5 92.03(17) 12_667 3_665
O5 Gd2 O5 139.36(7) 5_565 10_557
O5 Gd2 O5 139.36(7) 12_667 5_565
O5 Gd2 O5 73.94(14) 5_565 .
Gd1 O5 Gd1 104.44(14) . 5_565
Gd2 O5 Gd1 103.94(13) . 5_565
Gd2 O5 Gd1 107.91(13) . .
Gd1 O4 Gd1 106.15(15) 3_665 5_565
Gd1 O4 Gd1 106.15(15) . 5_565
Gd1 O4 Gd1 106.15(15) 3_665 .
Gd1 O6 H6A 112.3 . .
Gd1 O6 H6B 112.3 . .
H6A O6 H6B 101.7 . .
C18 O3 Gd1 137.3(3) 3_665 .
C18 O2 Gd1 136.0(3) . .
C25 N5 C22 105.4(5) . .
C32 N7 C29 129.4(5) . .
C32 N7 C34B 104.3(5) . .
C32 N7 C34A 102.3(8) . .
C29 N7 C34B 124.1(6) . .
C34A N7 C29 120.6(8) . .
C25 N6 H6 126.3 . .
C25 N6 C23 107.4(5) . .
C23 N6 H6 126.3 . .
H7A O7 H7B 104.6 . .
C27 C28 H28 120.0 . .
C29 C28 H28 120.0 . .
C29 C28 C27 119.9(5) . .
N5 C22 C21 130.7(5) . .
N5 C22 C23 109.6(5) . .
C21 C22 C23 119.8(5) . .
C32 N8 Gd1 132.3(4) . 3_765
C32 N8 C33B 103.4(5) . .
C32 N8 C33A 99.9(8) . .
C33B N8 Gd1 117.3(5) . 3_765
C22 C21 H21 121.1 . .
C20 C21 C22 117.9(5) . .
C20 C21 H21 121.1 . .
C15 N3 C12 127.9(9) . .
C15 N3 C17 105.2(8) . .
C17 N3 C12 126.9(9) . .
N5 C25 N6 112.3(5) . .
N5 C25 C26 124.3(6) . .
N6 C25 C26 123.4(6) . .
C28 C27 H27 120.1 . .
C26 C27 C28 119.8(6) . .
C26 C27 H27 120.1 . .
N3 C15 H15 126.5 . .
N3 C15 C16 107.0(9) . .
C16 C15 H15 126.5 . .
C7 C2 C1 121.7(8) . .
C7 C2 C3 117.1(8) . .
C7 C2 C3 117.1(8) . 10_557
C3 C2 C1 115.5(8) . .
C3 C2 C1 115.5(8) 10_557 .
C3 C2 C3 48.9(11) . 10_557
N1 C8 C9 124.6(9) . .
N2 C8 N1 111.0(8) . .
N2 C8 C9 124.4(9) . .
C8 N1 H1 125.5 . .
C8 N1 C6 109.0(8) . .
C6 N1 H1 125.5 . .
C20 C19 C18 119.4(5) . .
C24 C19 C20 120.4(5) . .
C24 C19 C18 120.2(5) . .
C1 O1 Gd1 174.4(6) . .
C21 C20 C19 122.0(5) . .
C21 C20 H20 119.0 . .
C19 C20 H20 119.0 . .
C13 C12 N3 121.7(9) . .
C11 C12 N3 119.4(9) . .
C11 C12 C13 118.9(9) . .
N6 C23 C22 105.3(5) . .
N6 C23 C24 132.4(6) . .
C24 C23 C22 122.2(5) . .
C19 C24 C23 117.7(5) . .
C19 C24 H24 121.1 . .
C23 C24 H24 121.1 . .
C2 C7 H7 120.4 . .
C2 C7 C6 119.2(8) . .
C6 C7 H7 120.4 . .
C27 C26 C25 119.4(6) . .
C31 C26 C25 121.4(6) . .
C31 C26 C27 119.2(6) . .
C16 N4 C17 103.1(8) . .
O1 C1 C2 119.1(5) 10_557 .
O1 C1 C2 119.1(5) . .
O1 C1 O1 121.7(10) . 10_557
O3 C18 C19 117.6(5) 5_565 .
O2 C18 O3 123.7(5) . 5_565
O2 C18 C19 118.7(5) . .
N1 C6 C7 133.7(8) . .
N1 C6 C5 104.3(8) . .
C7 C6 C5 122.0(8) . .
N7 C32 H32 123.0 . .
N8 C32 N7 114.0(5) . .
N8 C32 H32 123.0 . .
C14 C9 C8 119.6(9) . .
C10 C9 C8 121.4(9) . .
C10 C9 C14 119.0(9) . .
C28 C29 N7 121.3(5) . .
C30 C29 N7 118.5(6) . .
C30 C29 C28 120.2(5) . .
C15 C16 H16 123.9 . .
N4 C16 C15 112.3(9) . .
N4 C16 H16 123.9 . .
C12 C13 H13 119.4 . .
C12 C13 C14 121.1(9) . .
C14 C13 H13 119.4 . .
C9 C14 C13 119.9(10) . .
C9 C14 H14 120.0 . .
C13 C14 H14 120.0 . .
C29 C30 H30 120.1 . .
C29 C30 C31 119.9(7) . .
C31 C30 H30 120.1 . .
C6 C5 C4 114.9(9) . 10_557
C6 C5 C4 114.9(9) . .
N2 C5 C6 109.0(9) . .
N2 C5 C4 128.5(10) . .
N2 C5 C4 128.5(10) . 10_557
C4 C5 C4 49.7(12) . 10_557
C26 C31 C30 121.0(7) . .
C26 C31 H31 119.5 . .
C30 C31 H31 119.5 . .
C12 C11 H11 120.1 . .
C12 C11 C10 119.8(12) . .
C10 C11 H11 120.1 . .
C9 C10 C11 121.2(11) . .
C9 C10 H10 119.4 . .
C11 C10 H10 119.4 . .
C8 N2 C5 106.7(9) . .
N3 C17 N4 112.4(9) . .
N3 C17 H17 123.8 . .
N4 C17 H17 123.8 . .
C2 C3 C4 95.1(8) . 10_557
C3 C3 C2 65.6(5) 10_557 .
C3 C3 C4 48.3(6) 10_557 10_557
C3 C3 C4 91.4(9) 10_557 .
C4 C3 C2 119.8(10) . .
C4 C3 C4 43.1(11) . 10_557
C5 C4 C3 92.7(9) . 10_557
C3 C4 C5 115.2(11) . .
C3 C4 C3 40.3(9) . 10_557
C4 C4 C5 65.2(6) 10_557 .
C4 C4 C3 48.3(6) 10_557 10_557
C4 C4 C3 88.6(9) 10_557 .
N8 C33B H33B 125.5 . .
C34B C33B N8 109.0(8) . .
C34B C33B H33B 125.5 . .
N7 C34B H34B 126.8 . .
C33B C34B N7 106.3(8) . .
C33B C34B H34B 126.8 . .
N8 C33A H33A 124.3 . .
C34A C33A N8 111.3(15) . .
C34A C33A H33A 124.3 . .
N7 C34A H34A 128.3 . .
C33A C34A N7 103.4(14) . .
C33A C34A H34A 128.3 . .

loop_
_geom_bond_atom_site_label_1
_geom_bond_atom_site_label_2
_geom_bond_distance
_geom_bond_site_symmetry_2
Gd1 Gd1 3.8646(4) 3_665
Gd1 Gd1 3.8646(4) 5_565
Gd1 Gd2 3.8066(3) .
Gd1 O5 2.383(4) .
Gd1 O5 2.506(3) 3_665
Gd1 O4 2.417(2) .
Gd1 O6 2.477(4) .
Gd1 O3 2.334(3) .
Gd1 O2 2.385(3) .
Gd1 N8 2.544(5) 5_675
Gd1 O1 2.321(5) .
Gd2 O5 2.325(4) 10_557
Gd2 O5 2.325(4) 8_567
Gd2 O5 2.325(4) 12_667
Gd2 O5 2.325(4) .
Gd2 O5 2.325(4) 5_565
Gd2 O5 2.325(4) 3_665
O6 H6A 0.9374 .
O6 H6B 0.9377 .
O3 C18 1.271(6) 3_665
O2 C18 1.254(6) .
N5 C22 1.383(6) .
N5 C25 1.322(8) .
N7 C32 1.346(7) .
N7 C29 1.414(7) .
N7 C34B 1.429(11) .
N7 C34A 1.410(19) .
N6 H6 0.8800 .
N6 C25 1.356(8) .
N6 C23 1.377(7) .
O7 H7A 0.8701 .
O7 H7B 0.8706 .
C28 H28 0.9500 .
C28 C27 1.396(8) .
C28 C29 1.373(8) .
C22 C21 1.391(8) .
C22 C23 1.397(8) .
N8 C32 1.296(7) .
N8 C33B 1.435(11) .
N8 C33A 1.392(19) .
C21 H21 0.9500 .
C21 C20 1.379(8) .
N3 C15 1.306(13) .
N3 C12 1.431(11) .
N3 C17 1.334(13) .
C25 C26 1.469(8) .
C27 H27 0.9500 .
C27 C26 1.388(8) .
C15 H15 0.9500 .
C15 C16 1.359(14) .
C2 C7 1.354(12) .
C2 C1 1.486(12) .
C2 C3 1.462(14) .
C2 C3 1.462(14) 10_557
C8 N1 1.330(11) .
C8 C9 1.480(12) .
C8 N2 1.307(13) .
N1 H1 0.8800 .
N1 C6 1.376(10) .
C19 C20 1.404(7) .
C19 C24 1.372(7) .
C19 C18 1.493(7) .
O1 C1 1.198(7) .
C20 H20 0.9500 .
C12 C13 1.370(14) .
C12 C11 1.358(15) .
C23 C24 1.390(7) .
C24 H24 0.9500 .
C7 H7 0.9500 .
C7 C6 1.380(12) .
C26 C31 1.371(10) .
N4 C16 1.276(13) .
N4 C17 1.344(13) .
C6 C5 1.385(14) .
C32 H32 0.9500 .
C9 C14 1.366(13) .
C9 C10 1.357(15) .
C29 C30 1.370(9) .
C16 H16 0.9500 .
C13 H13 0.9500 .
C13 C14 1.381(12) .
C14 H14 0.9500 .
C30 H30 0.9500 .
C30 C31 1.382(10) .
C5 N2 1.375(13) .
C5 C4 1.520(16) .
C5 C4 1.520(16) 10_557
C31 H31 0.9500 .
C11 H11 0.9500 .
C11 C10 1.392(15) .
C10 H10 0.9500 .
C17 H17 0.9500 .
C3 C3 1.21(3) 10_557
C3 C4 1.396(17) .
C3 C4 1.869(18) 10_557
C4 C4 1.28(3) 10_557
C33B H33B 0.9500 .
C33B C34B 1.345(12) .
C34B H34B 0.9500 .
C33A H33A 0.9500 .
C33A C34A 1.38(2) .
C34A H34A 0.9500 .

loop_
_geom_torsion_atom_site_label_1
_geom_torsion_atom_site_label_2
_geom_torsion_atom_site_label_3
_geom_torsion_atom_site_label_4
_geom_torsion
_geom_torsion_site_symmetry_1
_geom_torsion_site_symmetry_2
_geom_torsion_site_symmetry_3
_geom_torsion_site_symmetry_4
Gd1 O2 C18 O3 21.4(9) . . . 5_565
Gd1 O2 C18 C19 -158.9(4) . . . .
Gd1 N8 C32 N7 166.9(5) 3_765 . . .
Gd1 N8 C33B C34B -167.6(8) 3_765 . . .
Gd1 N8 C33A C34A -178.9(12) 3_765 . . .
N5 C22 C21 C20 -178.0(7) . . . .
N5 C22 C23 N6 0.7(8) . . . .
N5 C22 C23 C24 177.5(7) . . . .
N5 C25 C26 C27 -5.6(14) . . . .
N5 C25 C26 C31 173.5(10) . . . .
N7 C29 C30 C31 -179.9(10) . . . .
N6 C25 C26 C27 173.3(8) . . . .
N6 C25 C26 C31 -7.6(15) . . . .
N6 C23 C24 C19 177.1(8) . . . .
C28 C27 C26 C25 -179.8(7) . . . .
C28 C27 C26 C31 1.1(14) . . . .
C28 C29 C30 C31 -0.3(15) . . . .
C22 N5 C25 N6 1.3(9) . . . .
C22 N5 C25 C26 -179.7(8) . . . .
C22 C21 C20 C19 -0.3(10) . . . .
C22 C23 C24 C19 1.2(11) . . . .
N8 C33B C34B N7 4.1(13) . . . .
N8 C33A C34A N7 1(2) . . . .
C21 C22 C23 N6 -179.0(7) . . . .
C21 C22 C23 C24 -2.1(11) . . . .
N3 C15 C16 N4 0.000(0) . . . .
N3 C12 C13 C14 180.000(0) . . . .
N3 C12 C11 C10 180.000(0) . . . .
C25 N5 C22 C21 178.4(8) . . . .
C25 N5 C22 C23 -1.2(8) . . . .
C25 N6 C23 C22 0.1(9) . . . .
C25 N6 C23 C24 -176.3(8) . . . .
C25 C26 C31 C30 177.8(11) . . . .
C27 C28 C29 N7 177.9(7) . . . .
C27 C28 C29 C30 -1.7(12) . . . .
C27 C26 C31 C30 -3.1(18) . . . .
C15 N3 C12 C13 180.000(0) . . . .
C15 N3 C12 C11 0.000(0) . . . .
C15 N3 C17 N4 0.000(0) . . . .
C2 C7 C6 N1 180.000(0) . . . .
C2 C7 C6 C5 0.000(0) . . . .
C2 C3 C4 C5 -0.8(18) . . . .
C2 C3 C4 C3 -62.4(10) . . . 10_557
C2 C3 C4 C4 -62.4(10) . . . 10_557
C8 N1 C6 C7 180.000(0) . . . .
C8 N1 C6 C5 0.000(0) . . . .
C8 C9 C14 C13 180.000(0) . . . .
C8 C9 C10 C11 180.000(0) . . . .
N1 C8 C9 C14 180.000(0) . . . .
N1 C8 C9 C10 0.000(0) . . . .
N1 C8 N2 C5 0.000(0) . . . .
N1 C6 C5 N2 0.000(0) . . . .
N1 C6 C5 C4 152.4(7) . . . .
N1 C6 C5 C4 -152.4(7) . . . 10_557
C20 C19 C24 C23 0.1(10) . . . .
C20 C19 C18 O3 -0.8(9) . . . 5_565
C20 C19 C18 O2 179.5(6) . . . .
C12 N3 C15 C16 180.000(0) . . . .
C12 N3 C17 N4 180.000(0) . . . .
C12 C13 C14 C9 0.000(0) . . . .
C12 C11 C10 C9 0.000(0) . . . .
C23 N6 C25 N5 -0.9(10) . . . .
C23 N6 C25 C26 -179.9(8) . . . .
C23 C22 C21 C20 1.6(10) . . . .
C24 C19 C20 C21 -0.5(10) . . . .
C24 C19 C18 O3 -179.4(6) . . . 5_565
C24 C19 C18 O2 0.9(9) . . . .
C7 C2 C1 O1 -89.6(7) . . . .
C7 C2 C1 O1 89.5(7) . . . 10_557
C7 C2 C3 C3 -103.4(6) . . . 10_557
C7 C2 C3 C4 -26.7(15) . . . .
C7 C2 C3 C4 -64.2(8) . . . 10_557
C7 C6 C5 N2 180.000(0) . . . .
C7 C6 C5 C4 27.6(7) . . . 10_557
C7 C6 C5 C4 -27.6(7) . . . .
C1 C2 C7 C6 180.000(0) . . . .
C1 C2 C3 C3 102.5(5) . . . 10_557
C1 C2 C3 C4 179.2(10) . . . .
C1 C2 C3 C4 141.8(6) . . . 10_557
C18 C19 C20 C21 -179.2(6) . . . .
C18 C19 C24 C23 178.7(6) . . . .
C6 C5 N2 C8 0.000(0) . . . .
C6 C5 C4 C3 26.8(15) . . . .
C6 C5 C4 C3 61.5(9) . . . 10_557
C6 C5 C4 C4 102.4(6) . . . 10_557
C32 N7 C29 C28 11.6(12) . . . .
C32 N7 C29 C30 -168.8(8) . . . .
C32 N7 C34B C33B 6.3(11) . . . .
C32 N7 C34A C33A -17.6(17) . . . .
C32 N8 C33B C34B -13.3(11) . . . .
C32 N8 C33A C34A 16.2(19) . . . .
C9 C8 N1 C6 180.000(0) . . . .
C9 C8 N2 C5 180.000(0) . . . .
C29 N7 C32 N8 -179.8(7) . . . .
C29 N7 C34B C33B 171.1(8) . . . .
C29 N7 C34A C33A -169.8(12) . . . .
C29 C28 C27 C26 1.3(11) . . . .
C29 C30 C31 C26 2.7(19) . . . .
C16 N4 C17 N3 0.000(0) . . . .
C13 C12 C11 C10 0.000(0) . . . .
C14 C9 C10 C11 0.000(0) . . . .
C11 C12 C13 C14 0.000(0) . . . .
C10 C9 C14 C13 0.000(0) . . . .
N2 C8 N1 C6 0.000(0) . . . .
N2 C8 C9 C14 0.000(0) . . . .
N2 C8 C9 C10 180.000(0) . . . .
N2 C5 C4 C3 -152.6(7) . . . 10_557
N2 C5 C4 C3 172.7(10) . . . .
N2 C5 C4 C4 -111.6(10) . . . 10_557
C17 N3 C15 C16 0.000(0) . . . .
C17 N3 C12 C13 0.000(0) . . . .
C17 N3 C12 C11 180.000(0) . . . .
C17 N4 C16 C15 0.000(0) . . . .
C3 C2 C7 C6 -27.7(7) 10_557 . . .
C3 C2 C7 C6 27.7(7) . . . .
C3 C2 C1 O1 63.2(11) . . . .
C3 C2 C1 O1 117.7(9) 10_557 . . .
C3 C2 C1 O1 -117.7(9) . . . 10_557
C3 C2 C1 O1 -63.2(11) 10_557 . . 10_557
C3 C2 C3 C4 76.7(13) 10_557 . . .
C3 C2 C3 C4 39.3(7) 10_557 . . 10_557
C3 C3 C4 C5 61.6(10) 10_557 . . .
C3 C3 C4 C4 -0.003(7) 10_557 . . 10_557
C4 C5 N2 C8 147.5(9) 10_557 . . .
C4 C5 N2 C8 -147.5(9) . . . .
C4 C5 C4 C3 -40.9(8) 10_557 . . 10_557
C4 C5 C4 C3 -75.7(13) 10_557 . . .
C4 C3 C4 C5 61.6(10) 10_557 . . .
C4 C3 C4 C3 0.003(13) 10_557 . . 10_557
C33B N8 C32 N7 18.4(9) . . . .
C34B N7 C32 N8 -16.2(9) . . . .
C34B N7 C29 C28 -149.1(8) . . . .
C34B N7 C29 C30 30.5(12) . . . .
C33A N8 C32 N7 -29.7(12) . . . .
C34A N7 C32 N8 31.5(12) . . . .
C34A N7 C29 C28 155.5(12) . . . .
C34A N7 C29 C30 -24.9(14) . . . .
